data_1572558
loop_
_publ_author_name
'Demirel, Nemrud'
'Dawor, Mahiob'
'Nadler, Greta'
'Ivlev, Sergei I.'
'Meggers, Eric'

_publ_section_title
;
 Stereogenic-at-iron mesoionic carbene complex for enantioselective C-H
 amidation.
;
_journal_issue 38
_journal_name_full 'Chemical science'
_journal_page_first 15625
_journal_page_last 15631
_journal_paper_doi 10.1039/d4sc03504f
_journal_volume 15
_journal_year 2024
_chemical_absolute_configuration ad
_chemical_formula_moiety 'C52 H60 Fe N8, 2(F6 P) [+ solvent]'
_chemical_formula_sum 'C52 H60 F12 Fe N8 P2'
_chemical_formula_weight 1142.87
_space_group_crystal_system trigonal
_space_group_IT_number 145
_space_group_name_Hall 'P 32'
_space_group_name_H-M_alt 'P 32'
_atom_sites_solution_hydrogens geom
_atom_sites_solution_primary direct
_atom_sites_solution_secondary difmap
_audit_creation_method SHELXL-2019/1
_audit_update_record
;
2024-04-08 deposited with the CCDC.	2024-09-02 downloaded from the CCDC.
;
_cell_angle_alpha 90
_cell_angle_beta 90
_cell_angle_gamma 120
_cell_formula_units_Z 3
_cell_length_a 11.2151(7)
_cell_length_b 11.2151(7)
_cell_length_c 39.789(4)
_cell_measurement_reflns_used 9627
_cell_measurement_temperature 100
_cell_measurement_theta_max 28.2097
_cell_measurement_theta_min 2.1628
_cell_volume 4334.1(6)
_computing_cell_refinement 'APEX4 v2021.4-0 (Bruker AXS, 2021)'
_computing_data_collection 'APEX4 v2021.4-0 (Bruker AXS, 2021)'
_computing_data_reduction 'SAINT V8.40B (Bruker AXS, 2019)'
_computing_molecular_graphics 'Diamond v4.6.8 (Brandenburg, 2022)'
_computing_publication_material 'XCIF v2014/2 (Bruker AXS, 2014)'
_computing_structure_refinement 'SHELXL-2019/1 (Sheldrick, 2019)'
_computing_structure_solution 'SHELXT 2018/2 (Sheldrick, 2018)'
_diffrn_ambient_temperature 100
_diffrn_detector 'PHOTON III C14'
_diffrn_measured_fraction_theta_full 0.998
_diffrn_measured_fraction_theta_max 0.999
_diffrn_measurement_device_type 'Bruker D8 QUEST'
_diffrn_measurement_method '\w and \f scans'
_diffrn_radiation_collimation '0.8 mm diameter'
_diffrn_radiation_type MoK\a
_diffrn_radiation_wavelength 0.71073
_diffrn_reflns_av_R_equivalents 0.0370
_diffrn_reflns_av_unetI/netI 0.0302
_diffrn_reflns_Laue_measured_fraction_full 0.998
_diffrn_reflns_Laue_measured_fraction_max 0.999
_diffrn_reflns_limit_h_max 14
_diffrn_reflns_limit_h_min -14
_diffrn_reflns_limit_k_max 14
_diffrn_reflns_limit_k_min -13
_diffrn_reflns_limit_l_max 53
_diffrn_reflns_limit_l_min -52
_diffrn_reflns_number 70144
_diffrn_reflns_point_group_measured_fraction_full 0.998
_diffrn_reflns_point_group_measured_fraction_max 0.997
_diffrn_reflns_theta_full 25.242
_diffrn_reflns_theta_max 28.280
_diffrn_reflns_theta_min 2.599
_diffrn_source 'microfocus X-ray tube'
_diffrn_source_current 1.00
_diffrn_source_power 0.050
_diffrn_source_voltage 50.0
_exptl_absorpt_coefficient_mu 0.396
_exptl_absorpt_correction_T_max 1.0000
_exptl_absorpt_correction_T_min 0.8485
_exptl_absorpt_correction_type multi-scan
_exptl_absorpt_process_details
; SADABS-2016/2 - Bruker AXS area detector scaling and absorption correction

 Reference: Krause, L., Herbst-Irmer, R., Sheldrick G.M. & Stalke D.,
 J. Appl. Cryst. 48 (2015) 3-10.
;
_exptl_crystal_colour orange
_exptl_crystal_density_diffrn 1.314
_exptl_crystal_density_method 'not measured'
_exptl_crystal_description plate
_exptl_crystal_F_000 1776
_exptl_crystal_size_max 0.377
_exptl_crystal_size_mid 0.152
_exptl_crystal_size_min 0.132
_refine_diff_density_max 0.808
_refine_diff_density_min -0.354
_refine_diff_density_rms 0.079
_refine_ls_abs_structure_details
;
 Flack x determined using 6430 quotients [(I+)-(I-)]/[(I+)+(I-)]
 (Parsons, Flack and Wagner, Acta Cryst. B69 (2013) 249-259).
;
_refine_ls_abs_structure_Flack 0.019(5)
_refine_ls_extinction_method none
_refine_ls_goodness_of_fit_ref 1.094
_refine_ls_hydrogen_treatment constr
_refine_ls_matrix_type full
_refine_ls_number_parameters 781
_refine_ls_number_reflns 14246
_refine_ls_number_restraints 490
_refine_ls_restrained_S_all 1.106
_refine_ls_R_factor_all 0.0495
_refine_ls_R_factor_gt 0.0484
_refine_ls_shift/su_max 0.004
_refine_ls_shift/su_mean 0.000
_refine_ls_structure_factor_coef Fsqd
_refine_ls_weighting_details 'w=1/[\s^2^(Fo^2^)+(0.0785P)^2^+1.8402P] where P=(Fo^2^+2Fc^2^)/3'
_refine_ls_weighting_scheme calc
_refine_ls_wR_factor_gt 0.1274
_refine_ls_wR_factor_ref 0.1283
_reflns_Friedel_coverage 0.997
_reflns_Friedel_fraction_full 0.998
_reflns_Friedel_fraction_max 0.996
_reflns_number_gt 13898
_reflns_number_total 14246
_reflns_threshold_expression 'I > 2\s(I)'
_cod_data_source_file d4sc03504f2.cif
_cod_data_source_block MVN021K
_cod_depositor_comments 'Adding full bibliography for 1572557--1572559.cif.'
_cod_original_cell_volume 4334.1(7)
_cod_database_code 1572558
_shelx_shelxl_version_number 2019/1
_shelx_space_group_comment
;
The symmetry employed for this shelxl refinement is uniquely defined
by the following loop, which should always be used as a source of
symmetry information in preference to the above space-group names.
They are only intended as comments.
;
_shelx_estimated_absorpt_t_min 0.865
_shelx_estimated_absorpt_t_max 0.950

loop_
_space_group_symop_operation_xyz
'x, y, z'
'-y, x-y, z+2/3'
'-x+y, -x, z+1/3'

loop_
_atom_site_label
_atom_site_type_symbol
_atom_site_fract_x
_atom_site_fract_y
_atom_site_fract_z
_atom_site_U_iso_or_equiv
_atom_site_adp_type
_atom_site_occupancy
_atom_site_site_symmetry_order
_atom_site_calc_flag
_atom_site_refinement_flags_posn
_atom_site_refinement_flags_adp
_atom_site_refinement_flags_occupancy
_atom_site_disorder_assembly
_atom_site_disorder_group
N5 N 1.1265(3) 1.0334(3) 0.49573(8) 0.0251(6) Uani 1 1 d . . . . .
N6 N 0.9643(3) 0.8537(3) 0.46467(8) 0.0227(6) Uani 1 1 d . . . . .
N8 N 0.8062(3) 0.7843(4) 0.51869(8) 0.0278(7) Uani 1 1 d . . . . .
C1 C 1.1820(6) 0.8417(6) 0.36982(11) 0.0458(13) Uani 1 1 d . . . . .
F2 F 0.4099(5) 0.4468(4) 0.46303(8) 0.0661(10) Uani 1 1 d . . . . .
F3 F 0.3877(3) 0.3087(3) 0.41968(10) 0.0566(9) Uani 1 1 d . . . . .
F4 F 0.4523(4) 0.4921(4) 0.38389(7) 0.0527(8) Uani 1 1 d . . . . .
F5 F 0.4732(4) 0.6253(3) 0.42838(8) 0.0498(8) Uani 1 1 d . . . . .
F6 F 0.5868(3) 0.5074(4) 0.42664(10) 0.0583(9) Uani 1 1 d . . . . .
N2 N 1.1195(3) 0.6358(3) 0.52031(8) 0.0235(6) Uani 1 1 d . . . . .
N3 N 0.9529(3) 0.6548(3) 0.54861(7) 0.0210(6) Uani 1 1 d . . . . .
N4 N 1.1896(3) 1.0052(4) 0.54436(8) 0.0267(6) Uani 1 1 d . . . . .
C2 C 1.0886(6) 0.7062(6) 0.37863(11) 0.0415(11) Uani 1 1 d . . . . .
H2 H 1.029175 0.645433 0.361811 0.050 Uiso 1 1 calc R U . . .
C13 C 1.0417(3) 0.6074(4) 0.55005(9) 0.0222(7) Uani 1 1 d . . . . .
C14 C 1.0514(4) 0.5332(4) 0.57694(10) 0.0262(7) Uani 1 1 d . . . . .
H14 H 1.118881 0.505626 0.577247 0.031 Uiso 1 1 calc R U . . .
C15 C 0.9590(4) 0.5010(4) 0.60328(9) 0.0244(7) Uani 1 1 d . . . . .
C16 C 0.8606(4) 0.5440(4) 0.60152(9) 0.0234(7) Uani 1 1 d . . . . .
C17 C 0.8622(4) 0.6205(4) 0.57436(9) 0.0240(7) Uani 1 1 d . . . . .
H17 H 0.796712 0.650626 0.573564 0.029 Uiso 1 1 calc R U . . .
C18 C 0.7571(4) 0.4995(5) 0.62991(10) 0.0287(8) Uani 1 1 d . . . . .
H18 H 0.689221 0.532474 0.628918 0.034 Uiso 1 1 calc R U . . .
C19 C 0.9544(4) 0.4140(5) 0.63325(10) 0.0323(9) Uani 1 1 d . . . . .
H19A H 1.042744 0.461824 0.645614 0.039 Uiso 1 1 calc R U . . .
H19B H 0.940968 0.324487 0.625273 0.039 Uiso 1 1 calc R U . . .
C20 C 0.8406(5) 0.5278(6) 0.66323(10) 0.0372(10) Uani 1 1 d . . . . .
H20A H 0.934377 0.609180 0.662365 0.045 Uiso 1 1 calc R U . . .
H20B H 0.790466 0.528940 0.683588 0.045 Uiso 1 1 calc R U . . .
C21 C 0.8353(4) 0.3897(5) 0.65686(10) 0.0323(9) Uani 1 1 d . . . . .
H21 H 0.826429 0.335202 0.677538 0.039 Uiso 1 1 calc R U . . .
C22 C 0.6972(4) 0.3412(5) 0.63705(11) 0.0317(8) Uani 1 1 d . . . . .
C23 C 0.6626(5) 0.2428(5) 0.60735(13) 0.0407(10) Uani 1 1 d . . . . .
H23A H 0.578092 0.228654 0.596492 0.061 Uiso 1 1 calc R U . . .
H23B H 0.649160 0.154291 0.615393 0.061 Uiso 1 1 calc R U . . .
H23C H 0.738488 0.282357 0.591111 0.061 Uiso 1 1 calc R U . . .
C24 C 0.5717(5) 0.2841(7) 0.66024(13) 0.0497(14) Uani 1 1 d . . . . .
H24A H 0.493472 0.278898 0.647954 0.075 Uiso 1 1 calc R U . . .
H24B H 0.592862 0.345053 0.679697 0.075 Uiso 1 1 calc R U . . .
H24C H 0.548355 0.191927 0.667910 0.075 Uiso 1 1 calc R U . . .
C25 C 1.2096(4) 0.9492(4) 0.57525(9) 0.0255(7) Uani 1 1 d . . . . .
C26 C 1.1223(5) 0.9296(5) 0.60248(10) 0.0326(9) Uani 1 1 d . . . . .
C27 C 1.1479(6) 0.8803(5) 0.63210(11) 0.0419(11) Uani 1 1 d . . . . .
H27 H 1.090784 0.866548 0.651018 0.050 Uiso 1 1 calc R U . . .
C28 C 1.2525(5) 0.8505(5) 0.63515(11) 0.0416(11) Uani 1 1 d . . . . .
C29 C 1.3372(5) 0.8721(4) 0.60761(12) 0.0363(9) Uani 1 1 d . . . . .
H29 H 1.409635 0.851822 0.609519 0.044 Uiso 1 1 calc R U . . .
C30 C 1.3187(4) 0.9226(4) 0.57739(10) 0.0299(8) Uani 1 1 d . . . . .
C31 C 1.0094(6) 0.9649(7) 0.59992(13) 0.0475(12) Uani 1 1 d . . . . .
H31A H 1.048525 1.064282 0.602890 0.071 Uiso 1 1 calc R U . . .
H31B H 0.940495 0.915671 0.617429 0.071 Uiso 1 1 calc R U . . .
H31C H 0.965685 0.937592 0.577768 0.071 Uiso 1 1 calc R U . . .
C32 C 1.2779(7) 0.7977(7) 0.66793(15) 0.0611(17) Uani 1 1 d . . . . .
H32A H 1.316108 0.737767 0.663165 0.092 Uiso 1 1 calc R U . . .
H32B H 1.190809 0.745579 0.680129 0.092 Uiso 1 1 calc R U . . .
H32C H 1.343174 0.875802 0.681673 0.092 Uiso 1 1 calc R U . . .
C33 C 1.4143(5) 0.9497(6) 0.54794(13) 0.0419(10) Uani 1 1 d . . . . .
H33A H 1.363919 0.884452 0.529829 0.063 Uiso 1 1 calc R U . . .
H33B H 1.491572 0.938152 0.555099 0.063 Uiso 1 1 calc R U . . .
H33C H 1.449386 1.043911 0.539828 0.063 Uiso 1 1 calc R U . . .
C34 C 1.1001(4) 0.9338(4) 0.51917(9) 0.0211(6) Uani 1 1 d . . . . .
C35 C 1.2677(5) 1.1452(4) 0.53648(12) 0.0333(8) Uani 1 1 d . . . . .
H35 H 1.336599 1.214972 0.550190 0.040 Uiso 1 1 calc R U . . .
C36 C 1.2275(4) 1.1631(4) 0.50603(12) 0.0336(9) Uani 1 1 d . . . . .
H36 H 1.261246 1.247146 0.494040 0.040 Uiso 1 1 calc R U . . .
C37 C 1.0489(4) 0.9895(4) 0.46578(9) 0.0237(7) Uani 1 1 d . . . . .
C38 C 1.0560(4) 1.0813(4) 0.44092(10) 0.0294(8) Uani 1 1 d . . . . .
H38 H 1.119636 1.177171 0.442590 0.035 Uiso 1 1 calc R U . . .
C39 C 0.9679(4) 1.0279(4) 0.41402(10) 0.0264(7) Uani 1 1 d . . . . .
C40 C 0.8763(4) 0.8851(4) 0.41254(9) 0.0246(7) Uani 1 1 d . . . . .
C41 C 0.8789(4) 0.8017(4) 0.43792(9) 0.0230(7) Uani 1 1 d . . . . .
H41 H 0.818961 0.704948 0.436471 0.028 Uiso 1 1 calc R U . . .
C42 C 0.9600(5) 1.1180(5) 0.38661(11) 0.0355(9) Uani 1 1 d . . . . .
H42A H 1.050235 1.169162 0.375146 0.043 Uiso 1 1 calc R U . . .
H42B H 0.938928 1.185937 0.396768 0.043 Uiso 1 1 calc R U . . .
C43 C 0.7784(4) 0.8329(4) 0.38352(9) 0.0277(7) Uani 1 1 d . . . . .
H43 H 0.715104 0.731067 0.382274 0.033 Uiso 1 1 calc R U . . .
C44 C 0.8642(5) 0.9042(5) 0.35130(11) 0.0384(10) Uani 1 1 d . . . . .
H44A H 0.960112 0.922489 0.352012 0.046 Uiso 1 1 calc R U . . .
H44B H 0.818160 0.858891 0.330011 0.046 Uiso 1 1 calc R U . . .
C45 C 0.8485(5) 1.0302(5) 0.36090(10) 0.0351(9) Uani 1 1 d . . . . .
H45 H 0.838386 1.081721 0.341624 0.042 Uiso 1 1 calc R U . . .
C46 C 0.7112(4) 0.9254(4) 0.37898(10) 0.0309(8) Uani 1 1 d . . . . .
C47 C 0.6670(5) 0.9730(5) 0.41010(11) 0.0347(9) Uani 1 1 d . . . . .
H47A H 0.641428 1.041513 0.403582 0.052 Uiso 1 1 calc R U . . .
H47B H 0.743458 1.014186 0.426160 0.052 Uiso 1 1 calc R U . . .
H47C H 0.587830 0.893946 0.420546 0.052 Uiso 1 1 calc R U . . .
C48 C 0.5880(5) 0.8594(5) 0.35453(14) 0.0443(11) Uani 1 1 d . . . . .
H48A H 0.557264 0.925335 0.349578 0.066 Uiso 1 1 calc R U . . .
H48B H 0.512417 0.776753 0.364854 0.066 Uiso 1 1 calc R U . . .
H48C H 0.616117 0.834076 0.333636 0.066 Uiso 1 1 calc R U . . .
C51 C 0.7076(4) 0.7900(5) 0.51472(10) 0.0308(8) Uani 1 1 d . . . . .
C52 C 0.5822(6) 0.7934(7) 0.50775(16) 0.0530(14) Uani 1 1 d . . . . .
H52A H 0.543563 0.747668 0.486247 0.080 Uiso 1 1 calc R U . . .
H52B H 0.603117 0.889241 0.506579 0.080 Uiso 1 1 calc R U . . .
H52C H 0.515210 0.745522 0.525723 0.080 Uiso 1 1 calc R U . . .
C3 C 1.0790(5) 0.6561(5) 0.41117(11) 0.0365(9) Uani 1 1 d . . . . .
C4 C 1.1693(4) 0.7496(4) 0.43521(10) 0.0274(7) Uani 1 1 d . . . . .
C5 C 1.2650(5) 0.8861(5) 0.42722(11) 0.0340(9) Uani 1 1 d . . . . .
C6 C 1.2684(6) 0.9295(5) 0.39433(12) 0.0416(11) Uani 1 1 d . . . . .
H6 H 1.331941 1.022362 0.388567 0.050 Uiso 1 1 calc R U . . .
C7 C 1.1930(8) 0.8876(9) 0.33370(14) 0.067(2) Uani 1 1 d . . . . .
H7A H 1.264055 0.876397 0.322211 0.101 Uiso 1 1 calc R U . . .
H7B H 1.217698 0.984643 0.333046 0.101 Uiso 1 1 calc R U . . .
H7C H 1.104317 0.831513 0.322425 0.101 Uiso 1 1 calc R U . . .
C8 C 0.9818(7) 0.5084(6) 0.41944(14) 0.0501(12) Uani 1 1 d . . . . .
H8A H 0.904103 0.471042 0.403742 0.075 Uiso 1 1 calc R U . . .
H8B H 0.947798 0.501386 0.442448 0.075 Uiso 1 1 calc R U . . .
H8C H 1.029918 0.455883 0.417537 0.075 Uiso 1 1 calc R U . . .
C9 C 1.3631(5) 0.9837(5) 0.45304(13) 0.0461(12) Uani 1 1 d . . . . .
H9A H 1.407393 1.077898 0.444243 0.069 Uiso 1 1 calc R U . . .
H9B H 1.433399 0.958852 0.458102 0.069 Uiso 1 1 calc R U . . .
H9C H 1.312354 0.978019 0.473598 0.069 Uiso 1 1 calc R U . . .
C10 C 1.0912(3) 0.7010(4) 0.49506(9) 0.0205(6) Uani 1 1 d . . . . .
C11 C 1.2391(4) 0.6314(5) 0.47749(11) 0.0334(9) Uani 1 1 d . . . . .
H11 H 1.298256 0.616306 0.463236 0.040 Uiso 1 1 calc R U . . .
C12 C 1.2090(4) 0.5915(5) 0.50960(10) 0.0306(8) Uani 1 1 d . . . . .
H12 H 1.242202 0.542802 0.522474 0.037 Uiso 1 1 calc R U . . .
Fe1 Fe 0.95842(5) 0.75234(5) 0.50648(2) 0.01952(11) Uani 1 1 d . . . . .
N1 N 1.1674(3) 0.6993(3) 0.46877(8) 0.0255(6) Uani 1 1 d . . . . .
P1 P 0.42904(11) 0.46631(11) 0.42323(3) 0.0290(2) Uani 1 1 d . . . . .
F1 F 0.2724(3) 0.4274(4) 0.42019(11) 0.0612(10) Uani 1 1 d . . . . .
P1_1 P 0.4203(2) 0.5090(3) 0.58307(5) 0.0302(6) Uani 0.878(7) 1 d D U P A 1
F1_1 F 0.4380(5) 0.5378(4) 0.62203(8) 0.0651(14) Uani 0.878(7) 1 d D U P A 1
F2_1 F 0.2613(4) 0.3953(4) 0.58710(17) 0.0740(16) Uani 0.878(7) 1 d D U P A 1
F3_1 F 0.4057(6) 0.4783(5) 0.54386(9) 0.0731(17) Uani 0.878(7) 1 d D U P A 1
F4_1 F 0.5781(3) 0.6274(5) 0.57840(13) 0.0564(12) Uani 0.878(7) 1 d D U P A 1
F5_1 F 0.3774(4) 0.6246(4) 0.57720(11) 0.0446(9) Uani 0.878(7) 1 d D U P A 1
F6_1 F 0.4641(5) 0.3959(4) 0.58823(12) 0.0536(11) Uani 0.878(7) 1 d D U P A 1
N1_3 N 0.8097(11) 0.5683(10) 0.4897(4) 0.0238(18) Uani 0.70(4) 1 d D U P B 1
C1_3 C 0.7232(13) 0.4594(10) 0.4843(4) 0.038(2) Uani 0.70(4) 1 d D U P B 1
C2_3 C 0.6195(16) 0.3178(9) 0.4766(6) 0.063(4) Uani 0.70(4) 1 d D U P B 1
H2A_3 H 0.607061 0.306607 0.452180 0.094 Uiso 0.70(4) 1 calc R U P B 1
H2B_3 H 0.532035 0.296284 0.487159 0.094 Uiso 0.70(4) 1 calc R U P B 1
H2C_3 H 0.649563 0.255275 0.485218 0.094 Uiso 0.70(4) 1 calc R U P B 1
N1_4 N 0.807(3) 0.582(3) 0.4936(12) 0.044(7) Uani 0.30(4) 1 d D U P B 2
C1_4 C 0.712(2) 0.474(3) 0.4940(9) 0.041(6) Uani 0.30(4) 1 d D U P B 2
C2_4 C 0.5917(19) 0.336(3) 0.4930(10) 0.046(7) Uani 0.30(4) 1 d D U P B 2
H2A_4 H 0.522761 0.334376 0.477656 0.069 Uiso 0.30(4) 1 calc R U P B 2
H2B_4 H 0.552152 0.309454 0.515623 0.069 Uiso 0.30(4) 1 calc R U P B 2
H2C_4 H 0.619545 0.270413 0.485181 0.069 Uiso 0.30(4) 1 calc R U P B 2
P1_2 P 0.426(2) 0.5205(19) 0.5817(5) 0.045(5) Uani 0.122(7) 1 d D U P A 2
F1_2 F 0.352(3) 0.545(3) 0.6125(7) 0.063(7) Uani 0.122(7) 1 d D U P A 2
F2_2 F 0.571(2) 0.629(3) 0.5976(8) 0.054(6) Uani 0.122(7) 1 d D U P A 2
F3_2 F 0.508(3) 0.502(3) 0.5520(7) 0.072(7) Uani 0.122(7) 1 d D U P A 2
F4_2 F 0.286(2) 0.422(2) 0.5625(8) 0.052(6) Uani 0.122(7) 1 d D U P A 2
F5_2 F 0.410(4) 0.385(3) 0.5997(8) 0.059(7) Uani 0.122(7) 1 d D U P A 2
F6_2 F 0.425(4) 0.646(3) 0.5630(8) 0.056(7) Uani 0.122(7) 1 d D U P A 2

loop_
_atom_site_aniso_label
_atom_site_aniso_U_11
_atom_site_aniso_U_22
_atom_site_aniso_U_33
_atom_site_aniso_U_23
_atom_site_aniso_U_13
_atom_site_aniso_U_12
N5 0.0185(13) 0.0259(15) 0.0295(16) 0.0095(12) 0.0006(12) 0.0099(12)
N6 0.0168(13) 0.0278(15) 0.0245(14) 0.0096(12) 0.0040(11) 0.0118(12)
N8 0.0247(15) 0.0367(17) 0.0271(15) 0.0117(13) 0.0074(12) 0.0191(14)
C1 0.063(3) 0.075(4) 0.025(2) 0.019(2) 0.020(2) 0.053(3)
F2 0.100(3) 0.0530(19) 0.0347(15) 0.0136(14) 0.0209(17) 0.030(2)
F3 0.0501(18) 0.0253(13) 0.090(3) -0.0077(14) 0.0049(17) 0.0156(13)
F4 0.071(2) 0.0595(19) 0.0263(13) -0.0089(13) -0.0018(13) 0.0314(17)
F5 0.065(2) 0.0257(13) 0.0477(16) 0.0037(11) 0.0250(14) 0.0139(13)
F6 0.0310(14) 0.0556(19) 0.079(2) 0.0095(17) -0.0069(14) 0.0144(14)
N2 0.0190(13) 0.0297(15) 0.0242(14) 0.0086(12) 0.0023(11) 0.0140(12)
N3 0.0156(12) 0.0281(15) 0.0224(14) 0.0077(11) 0.0007(10) 0.0133(12)
N4 0.0295(16) 0.0304(16) 0.0256(15) 0.0009(12) -0.0017(12) 0.0191(14)
C2 0.055(3) 0.062(3) 0.0234(19) -0.0055(19) -0.0010(18) 0.042(3)
C13 0.0153(14) 0.0311(17) 0.0221(16) 0.0081(13) 0.0008(12) 0.0131(13)
C14 0.0204(16) 0.0336(19) 0.0287(18) 0.0110(15) 0.0005(13) 0.0165(15)
C15 0.0200(15) 0.0299(18) 0.0240(17) 0.0093(14) 0.0004(13) 0.0130(14)
C16 0.0176(15) 0.0296(17) 0.0228(16) 0.0046(13) 0.0002(12) 0.0117(14)
C17 0.0170(15) 0.0302(18) 0.0251(17) 0.0066(14) 0.0012(13) 0.0120(14)
C18 0.0276(18) 0.044(2) 0.0200(16) 0.0100(15) 0.0049(14) 0.0219(17)
C19 0.0285(19) 0.047(2) 0.0262(18) 0.0166(16) 0.0024(15) 0.0219(18)
C20 0.038(2) 0.058(3) 0.0214(18) 0.0083(18) 0.0012(16) 0.029(2)
C21 0.0275(18) 0.048(2) 0.0227(17) 0.0161(16) 0.0023(14) 0.0196(18)
C22 0.0211(17) 0.041(2) 0.0303(19) 0.0168(16) 0.0041(14) 0.0136(16)
C23 0.030(2) 0.037(2) 0.046(2) 0.0132(19) -0.0031(18) 0.0098(18)
C24 0.030(2) 0.074(4) 0.042(3) 0.035(3) 0.0154(19) 0.023(2)
C25 0.0318(19) 0.0279(17) 0.0206(15) -0.0049(13) -0.0055(14) 0.0178(15)
C26 0.043(2) 0.033(2) 0.0247(18) -0.0097(15) -0.0034(16) 0.0217(18)
C27 0.055(3) 0.043(2) 0.0204(18) -0.0065(17) -0.0043(18) 0.019(2)
C28 0.053(3) 0.029(2) 0.0266(19) -0.0006(16) -0.0198(19) 0.0092(19)
C29 0.039(2) 0.030(2) 0.040(2) -0.0050(17) -0.0190(18) 0.0173(18)
C30 0.035(2) 0.0320(19) 0.0280(18) -0.0081(15) -0.0107(15) 0.0207(17)
C31 0.053(3) 0.069(3) 0.038(2) -0.009(2) 0.006(2) 0.044(3)
C32 0.060(3) 0.061(3) 0.042(3) 0.013(2) -0.022(2) 0.015(3)
C33 0.033(2) 0.059(3) 0.041(2) -0.008(2) -0.0047(18) 0.028(2)
C34 0.0184(15) 0.0269(17) 0.0228(15) 0.0049(13) 0.0032(12) 0.0148(14)
C35 0.035(2) 0.0267(19) 0.038(2) -0.0019(16) -0.0086(17) 0.0152(17)
C36 0.0250(18) 0.0273(19) 0.043(2) 0.0060(16) -0.0043(16) 0.0088(16)
C37 0.0158(14) 0.0300(18) 0.0247(17) 0.0058(14) 0.0006(12) 0.0109(14)
C38 0.0203(16) 0.0251(17) 0.035(2) 0.0150(15) 0.0036(14) 0.0059(14)
C39 0.0238(16) 0.0313(19) 0.0258(17) 0.0138(14) 0.0048(14) 0.0150(15)
C40 0.0253(17) 0.0328(19) 0.0206(16) 0.0061(14) 0.0012(13) 0.0182(15)
C41 0.0208(15) 0.0232(16) 0.0249(16) 0.0077(13) 0.0032(13) 0.0110(13)
C42 0.039(2) 0.035(2) 0.0288(19) 0.0184(16) 0.0002(16) 0.0163(18)
C43 0.0339(19) 0.0319(19) 0.0221(16) 0.0023(14) -0.0024(14) 0.0202(16)
C44 0.052(3) 0.048(3) 0.0209(17) 0.0081(17) 0.0070(17) 0.029(2)
C45 0.046(2) 0.039(2) 0.0227(18) 0.0118(16) -0.0026(16) 0.023(2)
C46 0.035(2) 0.033(2) 0.0274(18) 0.0021(15) -0.0113(15) 0.0185(17)
C47 0.033(2) 0.042(2) 0.039(2) 0.0010(18) -0.0044(17) 0.0252(19)
C48 0.048(3) 0.046(3) 0.043(3) -0.005(2) -0.023(2) 0.027(2)
C51 0.0275(19) 0.041(2) 0.0274(18) 0.0040(16) 0.0058(14) 0.0197(17)
C52 0.035(2) 0.076(4) 0.064(3) -0.007(3) 0.000(2) 0.039(3)
C3 0.048(3) 0.044(2) 0.0260(19) -0.0046(17) -0.0014(18) 0.029(2)
C4 0.0335(19) 0.0304(18) 0.0232(17) 0.0049(14) 0.0050(14) 0.0196(16)
C5 0.033(2) 0.041(2) 0.034(2) 0.0108(17) 0.0160(16) 0.0230(19)
C6 0.054(3) 0.046(3) 0.037(2) 0.0185(19) 0.021(2) 0.034(2)
C7 0.092(5) 0.118(6) 0.031(2) 0.034(3) 0.031(3) 0.082(5)
C8 0.059(3) 0.040(3) 0.042(3) -0.007(2) -0.004(2) 0.018(2)
C9 0.033(2) 0.040(2) 0.046(3) 0.002(2) 0.0150(19) 0.0033(19)
C10 0.0149(14) 0.0240(16) 0.0208(15) 0.0063(12) 0.0020(12) 0.0084(13)
C11 0.0301(19) 0.047(2) 0.033(2) 0.0086(17) 0.0062(16) 0.0265(19)
C12 0.0249(17) 0.043(2) 0.032(2) 0.0093(17) 0.0033(15) 0.0231(17)
Fe1 0.0130(2) 0.0243(2) 0.0213(2) 0.00892(19) 0.00208(17) 0.00934(19)
N1 0.0255(15) 0.0303(16) 0.0228(15) 0.0046(12) 0.0040(12) 0.0156(13)
P1 0.0281(5) 0.0245(4) 0.0293(5) -0.0031(4) 0.0017(4) 0.0094(4)
F1 0.0346(15) 0.0548(19) 0.096(3) 0.0004(18) 0.0039(16) 0.0232(15)
P1_1 0.0267(10) 0.0481(12) 0.0231(8) -0.0132(8) -0.0094(7) 0.0242(9)
F1_1 0.073(3) 0.056(2) 0.0251(16) -0.0044(14) 0.0064(16) 0.001(2)
F2_1 0.0272(17) 0.040(2) 0.143(5) -0.010(2) -0.017(2) 0.0076(15)
F3_1 0.147(5) 0.098(3) 0.0293(16) -0.0237(18) -0.029(2) 0.103(4)
F4_1 0.0273(15) 0.078(3) 0.067(3) 0.036(2) 0.0154(16) 0.0289(17)
F5_1 0.0281(16) 0.0414(18) 0.070(3) -0.0222(17) -0.0065(15) 0.0218(14)
F6_1 0.057(3) 0.059(2) 0.058(3) 0.0006(18) -0.0234(19) 0.040(2)
N1_3 0.020(3) 0.027(2) 0.028(3) 0.009(2) 0.000(2) 0.014(2)
C1_3 0.031(3) 0.029(2) 0.050(5) 0.011(2) -0.013(3) 0.011(2)
C2_3 0.051(5) 0.031(3) 0.087(9) 0.007(3) -0.028(6) 0.006(3)
N1_4 0.023(7) 0.037(8) 0.048(12) 0.024(7) -0.020(7) -0.004(6)
C1_4 0.020(6) 0.035(7) 0.047(12) 0.021(7) -0.018(6) -0.001(5)
C2_4 0.021(6) 0.033(7) 0.063(14) 0.022(7) -0.019(7) -0.002(5)
P1_2 0.037(8) 0.034(7) 0.064(9) 0.026(5) 0.009(6) 0.018(5)
F1_2 0.051(12) 0.055(12) 0.076(12) 0.002(9) 0.012(9) 0.020(10)
F2_2 0.051(10) 0.047(10) 0.071(13) 0.014(9) 0.003(9) 0.030(8)
F3_2 0.073(13) 0.067(13) 0.079(12) 0.012(9) 0.016(9) 0.036(10)
F4_2 0.053(10) 0.029(9) 0.079(13) 0.014(8) -0.013(9) 0.024(7)
F5_2 0.061(14) 0.065(10) 0.067(13) 0.024(9) 0.003(10) 0.042(10)
F6_2 0.058(13) 0.042(9) 0.068(13) 0.015(8) -0.007(10) 0.025(9)

loop_
_atom_type_symbol
_atom_type_description
_atom_type_scat_dispersion_real
_atom_type_scat_dispersion_imag
_atom_type_scat_source
C C 0.0033 0.0016 'International Tables Vol C Tables 4.2.6.8 and 6.1.1.4'
H H 0.0000 0.0000 'International Tables Vol C Tables 4.2.6.8 and 6.1.1.4'
N N 0.0061 0.0033 'International Tables Vol C Tables 4.2.6.8 and 6.1.1.4'
F F 0.0171 0.0103 'International Tables Vol C Tables 4.2.6.8 and 6.1.1.4'
P P 0.1023 0.0942 'International Tables Vol C Tables 4.2.6.8 and 6.1.1.4'
Fe Fe 0.3463 0.8444 'International Tables Vol C Tables 4.2.6.8 and 6.1.1.4'

loop_
_geom_angle_atom_site_label_1
_geom_angle_atom_site_label_2
_geom_angle_atom_site_label_3
_geom_angle
_geom_angle_site_symmetry_1
_geom_angle_site_symmetry_3
_geom_angle_publ_flag
C34 N5 C36 112.6(3) . . ?
C34 N5 C37 116.5(3) . . ?
C36 N5 C37 130.8(3) . . ?
C37 N6 C41 117.7(3) . . ?
C37 N6 Fe1 115.1(2) . . ?
C41 N6 Fe1 126.5(2) . . ?
C51 N8 Fe1 156.9(3) . . ?
C6 C1 C2 118.5(4) . . ?
C6 C1 C7 121.4(6) . . ?
C2 C1 C7 120.0(6) . . ?
C10 N2 C12 111.5(3) . . ?
C10 N2 C13 117.0(3) . . ?
C12 N2 C13 130.7(3) . . ?
C13 N3 C17 117.0(3) . . ?
C13 N3 Fe1 115.4(2) . . ?
C17 N3 Fe1 127.3(2) . . ?
C34 N4 C35 111.1(3) . . ?
C34 N4 C25 126.8(3) . . ?
C35 N4 C25 122.1(3) . . ?
C1 C2 C3 122.6(5) . . ?
N3 C13 C14 124.3(3) . . ?
N3 C13 N2 111.8(3) . . ?
C14 C13 N2 123.8(3) . . ?
C15 C14 C13 117.7(3) . . ?
C14 C15 C16 118.9(3) . . ?
C14 C15 C19 122.6(3) . . ?
C16 C15 C19 118.4(3) . . ?
C17 C16 C15 119.0(3) . . ?
C17 C16 C18 124.1(3) . . ?
C15 C16 C18 116.9(3) . . ?
N3 C17 C16 123.0(3) . . ?
C16 C18 C20 106.5(3) . . ?
C16 C18 C22 109.3(3) . . ?
C20 C18 C22 87.2(3) . . ?
C15 C19 C21 109.8(3) . . ?
C21 C20 C18 86.4(3) . . ?
C20 C21 C19 109.1(3) . . ?
C20 C21 C22 88.1(3) . . ?
C19 C21 C22 111.8(3) . . ?
C23 C22 C24 108.4(4) . . ?
C23 C22 C21 119.2(4) . . ?
C24 C22 C21 112.5(4) . . ?
C23 C22 C18 119.0(3) . . ?
C24 C22 C18 111.3(4) . . ?
C21 C22 C18 84.8(3) . . ?
C30 C25 C26 122.4(4) . . ?
C30 C25 N4 119.1(4) . . ?
C26 C25 N4 118.5(3) . . ?
C27 C26 C25 116.7(4) . . ?
C27 C26 C31 121.9(4) . . ?
C25 C26 C31 121.3(4) . . ?
C28 C27 C26 122.8(5) . . ?
C27 C28 C29 118.6(4) . . ?
C27 C28 C32 121.3(5) . . ?
C29 C28 C32 120.0(5) . . ?
C30 C29 C28 121.7(4) . . ?
C29 C30 C25 117.7(4) . . ?
C29 C30 C33 121.1(4) . . ?
C25 C30 C33 121.2(4) . . ?
N4 C34 N5 103.1(3) . . ?
N4 C34 Fe1 142.6(3) . . ?
N5 C34 Fe1 114.3(3) . . ?
C36 C35 N4 107.6(4) . . ?
C35 C36 N5 105.6(4) . . ?
N6 C37 C38 124.3(3) . . ?
N6 C37 N5 112.9(3) . . ?
C38 C37 N5 122.8(4) . . ?
C39 C38 C37 117.7(4) . . ?
C38 C39 C40 119.0(3) . . ?
C38 C39 C42 122.5(4) . . ?
C40 C39 C42 118.4(4) . . ?
C41 C40 C39 119.2(3) . . ?
C41 C40 C43 123.8(4) . . ?
C39 C40 C43 117.0(3) . . ?
N6 C41 C40 122.1(3) . . ?
C39 C42 C45 110.6(4) . . ?
C40 C43 C44 106.8(4) . . ?
C40 C43 C46 109.3(3) . . ?
C44 C43 C46 86.7(3) . . ?
C45 C44 C43 86.8(3) . . ?
C42 C45 C44 108.7(4) . . ?
C42 C45 C46 110.8(3) . . ?
C44 C45 C46 86.9(3) . . ?
C47 C46 C48 108.1(4) . . ?
C47 C46 C43 119.1(3) . . ?
C48 C46 C43 111.5(4) . . ?
C47 C46 C45 118.6(4) . . ?
C48 C46 C45 112.2(4) . . ?
C43 C46 C45 86.1(3) . . ?
N8 C51 C52 176.6(5) . . ?
C2 C3 C4 116.7(5) . . ?
C2 C3 C8 121.2(5) . . ?
C4 C3 C8 122.1(4) . . ?
C5 C4 C3 122.3(4) . . ?
C5 C4 N1 119.4(4) . . ?
C3 C4 N1 118.2(4) . . ?
C6 C5 C4 118.0(5) . . ?
C6 C5 C9 120.4(4) . . ?
C4 C5 C9 121.6(4) . . ?
C1 C6 C5 121.9(5) . . ?
N1 C10 N2 104.0(3) . . ?
N1 C10 Fe1 141.5(3) . . ?
N2 C10 Fe1 114.3(3) . . ?
C12 C11 N1 107.5(4) . . ?
C11 C12 N2 106.2(3) . . ?
N1_4 Fe1 C10 94.2(14) . . ?
N1_4 Fe1 C34 174.0(13) . . ?
C10 Fe1 C34 91.46(15) . . ?
N1_4 Fe1 N8 80.1(14) . . ?
C10 Fe1 N8 173.83(16) . . ?
C34 Fe1 N8 94.33(15) . . ?
N1_4 Fe1 N3 84.6(13) . . ?
C10 Fe1 N3 81.28(14) . . ?
C34 Fe1 N3 98.24(14) . . ?
N8 Fe1 N3 95.78(13) . . ?
N1_4 Fe1 N6 96.2(13) . . ?
C10 Fe1 N6 99.51(14) . . ?
C34 Fe1 N6 80.89(14) . . ?
N8 Fe1 N6 83.52(13) . . ?
N3 Fe1 N6 178.83(14) . . ?
C10 Fe1 N1_3 89.0(4) . . ?
C34 Fe1 N1_3 175.6(5) . . ?
N8 Fe1 N1_3 85.4(4) . . ?
N3 Fe1 N1_3 86.2(5) . . ?
N6 Fe1 N1_3 94.7(5) . . ?
C10 N1 C11 110.7(3) . . ?
C10 N1 C4 126.4(3) . . ?
C11 N1 C4 122.7(3) . . ?
F1 P1 F4 91.9(2) . . ?
F1 P1 F3 91.16(19) . . ?
F4 P1 F3 92.5(2) . . ?
F1 P1 F6 179.1(2) . . ?
F4 P1 F6 88.5(2) . . ?
F3 P1 F6 89.62(19) . . ?
F1 P1 F2 89.1(2) . . ?
F4 P1 F2 177.7(2) . . ?
F3 P1 F2 89.5(2) . . ?
F6 P1 F2 90.5(2) . . ?
F1 P1 F5 89.97(19) . . ?
F4 P1 F5 89.58(17) . . ?
F3 P1 F5 177.6(2) . . ?
F6 P1 F5 89.2(2) . . ?
F2 P1 F5 88.35(18) . . ?
F1_1 P1_1 F6_1 88.8(3) . . ?
F1_1 P1_1 F3_1 178.2(3) . . ?
F6_1 P1_1 F3_1 89.6(2) . . ?
F1_1 P1_1 F2_1 92.3(3) . . ?
F6_1 P1_1 F2_1 91.0(3) . . ?
F3_1 P1_1 F2_1 88.4(3) . . ?
F1_1 P1_1 F4_1 88.3(3) . . ?
F6_1 P1_1 F4_1 91.2(3) . . ?
F3_1 P1_1 F4_1 91.0(3) . . ?
F2_1 P1_1 F4_1 177.7(3) . . ?
F1_1 P1_1 F5_1 92.1(3) . . ?
F6_1 P1_1 F5_1 178.9(3) . . ?
F3_1 P1_1 F5_1 89.5(2) . . ?
F2_1 P1_1 F5_1 89.6(2) . . ?
F4_1 P1_1 F5_1 88.1(2) . . ?
C1_3 N1_3 Fe1 171.5(13) . . ?
N1_3 C1_3 C2_3 176.1(12) . . ?
C1_4 N1_4 Fe1 164(3) . . ?
N1_4 C1_4 C2_4 178(3) . . ?
F3_2 P1_2 F1_2 176.7(19) . . ?
F3_2 P1_2 F2_2 87.6(16) . . ?
F1_2 P1_2 F2_2 89.1(15) . . ?
F3_2 P1_2 F4_2 89.3(16) . . ?
F1_2 P1_2 F4_2 94.0(16) . . ?
F2_2 P1_2 F4_2 174(2) . . ?
F3_2 P1_2 F5_2 90.2(15) . . ?
F1_2 P1_2 F5_2 90.1(15) . . ?
F2_2 P1_2 F5_2 98(2) . . ?
F4_2 P1_2 F5_2 87.4(19) . . ?
F3_2 P1_2 F6_2 91.9(15) . . ?
F1_2 P1_2 F6_2 88.1(15) . . ?
F2_2 P1_2 F6_2 88.2(19) . . ?
F4_2 P1_2 F6_2 86.8(17) . . ?
F5_2 P1_2 F6_2 174(2) . . ?

loop_
_geom_bond_atom_site_label_1
_geom_bond_atom_site_label_2
_geom_bond_distance
_geom_bond_site_symmetry_2
_geom_bond_publ_flag
N5 C34 1.369(5) . ?
N5 C36 1.385(5) . ?
N5 C37 1.412(5) . ?
N6 C37 1.333(5) . ?
N6 C41 1.353(5) . ?
N6 Fe1 1.997(3) . ?
N8 C51 1.150(5) . ?
N8 Fe1 1.972(3) . ?
C1 C6 1.380(8) . ?
C1 C2 1.392(8) . ?
C1 C7 1.510(6) . ?
F2 P1 1.598(3) . ?
F3 P1 1.594(3) . ?
F4 P1 1.589(3) . ?
F5 P1 1.607(3) . ?
F6 P1 1.596(3) . ?
N2 C10 1.370(4) . ?
N2 C12 1.392(5) . ?
N2 C13 1.409(5) . ?
N3 C13 1.344(4) . ?
N3 C17 1.357(5) . ?
N3 Fe1 1.986(3) . ?
N4 C34 1.360(5) . ?
N4 C35 1.398(5) . ?
N4 C25 1.448(5) . ?
C2 C3 1.394(6) . ?
C13 C14 1.393(5) . ?
C14 C15 1.389(5) . ?
C15 C16 1.410(5) . ?
C15 C19 1.525(5) . ?
C16 C17 1.374(5) . ?
C16 C18 1.514(5) . ?
C18 C20 1.561(6) . ?
C18 C22 1.579(6) . ?
C19 C21 1.542(6) . ?
C20 C21 1.541(7) . ?
C21 C22 1.572(6) . ?
C22 C23 1.529(7) . ?
C22 C24 1.530(6) . ?
C25 C30 1.399(5) . ?
C25 C26 1.402(6) . ?
C26 C27 1.392(6) . ?
C26 C31 1.508(6) . ?
C27 C28 1.376(8) . ?
C28 C29 1.390(8) . ?
C28 C32 1.517(6) . ?
C29 C30 1.388(6) . ?
C30 C33 1.513(7) . ?
C34 Fe1 1.921(4) . ?
C35 C36 1.342(6) . ?
C37 C38 1.400(5) . ?
C38 C39 1.375(6) . ?
C39 C40 1.406(6) . ?
C39 C42 1.519(5) . ?
C40 C41 1.387(5) . ?
C40 C43 1.496(5) . ?
C42 C45 1.533(6) . ?
C43 C44 1.562(6) . ?
C43 C46 1.568(5) . ?
C44 C45 1.556(7) . ?
C45 C46 1.568(6) . ?
C46 C47 1.526(6) . ?
C46 C48 1.543(6) . ?
C51 C52 1.453(6) . ?
C3 C4 1.406(6) . ?
C3 C8 1.495(8) . ?
C4 C5 1.398(6) . ?
C4 N1 1.446(5) . ?
C5 C6 1.390(6) . ?
C5 C9 1.503(7) . ?
C10 N1 1.357(5) . ?
C10 Fe1 1.901(3) . ?
C11 C12 1.340(6) . ?
C11 N1 1.400(5) . ?
Fe1 N1_4 1.89(3) . ?
Fe1 N1_3 2.011(10) . ?
P1 F1 1.589(3) . ?
P1_1 F1_1 1.575(4) . ?
P1_1 F6_1 1.587(4) . ?
P1_1 F3_1 1.589(4) . ?
P1_1 F2_1 1.599(4) . ?
P1_1 F4_1 1.606(4) . ?
P1_1 F5_1 1.609(4) . ?
N1_3 C1_3 1.138(8) . ?
C1_3 C2_3 1.457(8) . ?
N1_4 C1_4 1.137(13) . ?
C1_4 C2_4 1.465(12) . ?
P1_2 F3_2 1.578(18) . ?
P1_2 F1_2 1.581(18) . ?
P1_2 F2_2 1.594(18) . ?
P1_2 F4_2 1.594(18) . ?
P1_2 F5_2 1.602(18) . ?
P1_2 F6_2 1.602(18) . ?

loop_
_geom_torsion_atom_site_label_1
_geom_torsion_atom_site_label_2
_geom_torsion_atom_site_label_3
_geom_torsion_atom_site_label_4
_geom_torsion
_geom_torsion_site_symmetry_1
_geom_torsion_site_symmetry_2
_geom_torsion_site_symmetry_3
_geom_torsion_site_symmetry_4
_geom_torsion_publ_flag
C6 C1 C2 C3 0.1(7) . . . . ?
C7 C1 C2 C3 176.5(5) . . . . ?
C17 N3 C13 C14 -3.9(6) . . . . ?
Fe1 N3 C13 C14 -178.2(3) . . . . ?
C17 N3 C13 N2 173.1(3) . . . . ?
Fe1 N3 C13 N2 -1.2(4) . . . . ?
C10 N2 C13 N3 -1.9(5) . . . . ?
C12 N2 C13 N3 -171.1(4) . . . . ?
C10 N2 C13 C14 175.2(4) . . . . ?
C12 N2 C13 C14 5.9(7) . . . . ?
N3 C13 C14 C15 3.0(6) . . . . ?
N2 C13 C14 C15 -173.7(4) . . . . ?
C13 C14 C15 C16 0.2(6) . . . . ?
C13 C14 C15 C19 176.8(4) . . . . ?
C14 C15 C16 C17 -2.2(6) . . . . ?
C19 C15 C16 C17 -178.9(4) . . . . ?
C14 C15 C16 C18 176.7(4) . . . . ?
C19 C15 C16 C18 -0.1(6) . . . . ?
C13 N3 C17 C16 1.7(6) . . . . ?
Fe1 N3 C17 C16 175.2(3) . . . . ?
C15 C16 C17 N3 1.2(6) . . . . ?
C18 C16 C17 N3 -177.5(4) . . . . ?
C17 C16 C18 C20 -135.1(4) . . . . ?
C15 C16 C18 C20 46.1(5) . . . . ?
C17 C16 C18 C22 132.1(4) . . . . ?
C15 C16 C18 C22 -46.7(5) . . . . ?
C14 C15 C19 C21 -176.5(4) . . . . ?
C16 C15 C19 C21 0.0(5) . . . . ?
C16 C18 C20 C21 -81.9(4) . . . . ?
C22 C18 C20 C21 27.4(3) . . . . ?
C18 C20 C21 C19 85.0(4) . . . . ?
C18 C20 C21 C22 -27.5(3) . . . . ?
C15 C19 C21 C20 -47.8(5) . . . . ?
C15 C19 C21 C22 48.1(5) . . . . ?
C20 C21 C22 C23 147.7(4) . . . . ?
C19 C21 C22 C23 37.8(5) . . . . ?
C20 C21 C22 C24 -83.7(4) . . . . ?
C19 C21 C22 C24 166.4(4) . . . . ?
C20 C21 C22 C18 27.2(3) . . . . ?
C19 C21 C22 C18 -82.6(4) . . . . ?
C16 C18 C22 C23 -41.1(5) . . . . ?
C20 C18 C22 C23 -147.5(4) . . . . ?
C16 C18 C22 C24 -168.2(4) . . . . ?
C20 C18 C22 C24 85.3(4) . . . . ?
C16 C18 C22 C21 79.6(3) . . . . ?
C20 C18 C22 C21 -26.9(3) . . . . ?
C34 N4 C25 C30 97.8(5) . . . . ?
C35 N4 C25 C30 -80.0(5) . . . . ?
C34 N4 C25 C26 -85.1(5) . . . . ?
C35 N4 C25 C26 97.1(5) . . . . ?
C30 C25 C26 C27 -0.7(6) . . . . ?
N4 C25 C26 C27 -177.7(4) . . . . ?
C30 C25 C26 C31 177.3(4) . . . . ?
N4 C25 C26 C31 0.3(6) . . . . ?
C25 C26 C27 C28 -0.4(7) . . . . ?
C31 C26 C27 C28 -178.4(5) . . . . ?
C26 C27 C28 C29 0.8(7) . . . . ?
C26 C27 C28 C32 179.6(5) . . . . ?
C27 C28 C29 C30 0.0(7) . . . . ?
C32 C28 C29 C30 -178.8(4) . . . . ?
C28 C29 C30 C25 -1.1(6) . . . . ?
C28 C29 C30 C33 178.1(4) . . . . ?
C26 C25 C30 C29 1.4(6) . . . . ?
N4 C25 C30 C29 178.4(4) . . . . ?
C26 C25 C30 C33 -177.8(4) . . . . ?
N4 C25 C30 C33 -0.8(6) . . . . ?
C35 N4 C34 N5 0.5(4) . . . . ?
C25 N4 C34 N5 -177.5(3) . . . . ?
C35 N4 C34 Fe1 -179.2(4) . . . . ?
C25 N4 C34 Fe1 2.7(7) . . . . ?
C36 N5 C34 N4 -0.9(4) . . . . ?
C37 N5 C34 N4 179.2(3) . . . . ?
C36 N5 C34 Fe1 178.9(3) . . . . ?
C37 N5 C34 Fe1 -0.9(4) . . . . ?
C34 N4 C35 C36 0.0(5) . . . . ?
C25 N4 C35 C36 178.1(4) . . . . ?
N4 C35 C36 N5 -0.6(5) . . . . ?
C34 N5 C36 C35 1.0(5) . . . . ?
C37 N5 C36 C35 -179.2(4) . . . . ?
C41 N6 C37 C38 -0.7(6) . . . . ?
Fe1 N6 C37 C38 -171.9(3) . . . . ?
C41 N6 C37 N5 176.1(3) . . . . ?
Fe1 N6 C37 N5 4.9(4) . . . . ?
C34 N5 C37 N6 -2.7(5) . . . . ?
C36 N5 C37 N6 177.5(4) . . . . ?
C34 N5 C37 C38 174.2(4) . . . . ?
C36 N5 C37 C38 -5.6(6) . . . . ?
N6 C37 C38 C39 1.5(6) . . . . ?
N5 C37 C38 C39 -175.0(4) . . . . ?
C37 C38 C39 C40 -0.5(6) . . . . ?
C37 C38 C39 C42 176.2(4) . . . . ?
C38 C39 C40 C41 -1.1(6) . . . . ?
C42 C39 C40 C41 -178.0(4) . . . . ?
C38 C39 C40 C43 177.5(4) . . . . ?
C42 C39 C40 C43 0.6(5) . . . . ?
C37 N6 C41 C40 -1.0(5) . . . . ?
Fe1 N6 C41 C40 169.0(3) . . . . ?
C39 C40 C41 N6 2.0(6) . . . . ?
C43 C40 C41 N6 -176.5(3) . . . . ?
C38 C39 C42 C45 -177.5(4) . . . . ?
C40 C39 C42 C45 -0.8(5) . . . . ?
C41 C40 C43 C44 -135.4(4) . . . . ?
C39 C40 C43 C44 46.1(5) . . . . ?
C41 C40 C43 C46 132.1(4) . . . . ?
C39 C40 C43 C46 -46.4(5) . . . . ?
C40 C43 C44 C45 -81.9(4) . . . . ?
C46 C43 C44 C45 27.3(3) . . . . ?
C39 C42 C45 C44 -46.5(5) . . . . ?
C39 C42 C45 C46 47.4(5) . . . . ?
C43 C44 C45 C42 83.6(4) . . . . ?
C43 C44 C45 C46 -27.3(3) . . . . ?
C40 C43 C46 C47 -41.2(5) . . . . ?
C44 C43 C46 C47 -147.9(4) . . . . ?
C40 C43 C46 C48 -168.0(4) . . . . ?
C44 C43 C46 C48 85.3(4) . . . . ?
C40 C43 C46 C45 79.6(3) . . . . ?
C44 C43 C46 C45 -27.1(3) . . . . ?
C42 C45 C46 C47 39.6(5) . . . . ?
C44 C45 C46 C47 148.4(4) . . . . ?
C42 C45 C46 C48 166.7(4) . . . . ?
C44 C45 C46 C48 -84.5(4) . . . . ?
C42 C45 C46 C43 -81.6(4) . . . . ?
C44 C45 C46 C43 27.2(3) . . . . ?
C1 C2 C3 C4 -0.1(7) . . . . ?
C1 C2 C3 C8 -177.3(5) . . . . ?
C2 C3 C4 C5 -0.3(6) . . . . ?
C8 C3 C4 C5 176.8(5) . . . . ?
C2 C3 C4 N1 -176.7(4) . . . . ?
C8 C3 C4 N1 0.5(6) . . . . ?
C3 C4 C5 C6 0.8(6) . . . . ?
N1 C4 C5 C6 177.1(4) . . . . ?
C3 C4 C5 C9 -178.5(4) . . . . ?
N1 C4 C5 C9 -2.1(6) . . . . ?
C2 C1 C6 C5 0.4(7) . . . . ?
C7 C1 C6 C5 -176.0(5) . . . . ?
C4 C5 C6 C1 -0.8(6) . . . . ?
C9 C5 C6 C1 178.4(4) . . . . ?
C12 N2 C10 N1 -1.4(4) . . . . ?
C13 N2 C10 N1 -172.7(3) . . . . ?
C12 N2 C10 Fe1 175.4(3) . . . . ?
C13 N2 C10 Fe1 4.1(4) . . . . ?
N1 C11 C12 N2 -0.2(5) . . . . ?
C10 N2 C12 C11 1.0(5) . . . . ?
C13 N2 C12 C11 170.8(4) . . . . ?
N2 C10 N1 C11 1.3(4) . . . . ?
Fe1 C10 N1 C11 -174.1(4) . . . . ?
N2 C10 N1 C4 176.8(4) . . . . ?
Fe1 C10 N1 C4 1.4(7) . . . . ?
C12 C11 N1 C10 -0.7(5) . . . . ?
C12 C11 N1 C4 -176.4(4) . . . . ?
C5 C4 N1 C10 91.0(5) . . . . ?
C3 C4 N1 C10 -92.5(5) . . . . ?
C5 C4 N1 C11 -94.0(5) . . . . ?
C3 C4 N1 C11 82.4(5) . . . . ?
C10 Fe1 N1_4 C1_4 105(11) . . . . ?
N8 Fe1 N1_4 C1_4 -73(11) . . . . ?
N3 Fe1 N1_4 C1_4 24(11) . . . . ?
N6 Fe1 N1_4 C1_4 -155(11) . . . . ?
